data_4346188
loop_
_publ_author_name
'Zhong, Fangfang'
'Karatay, Ahmet'
'Zhao, Liang'
'Zhao, Jianzhang'
'He, Cheng'
'Zhang, Caishun'
'Yaglioglu, Halime Gul'
'Elmali, Ayhan'
'K\"u\,c\"uk\"oz, Bet\"ul'
'Hayvali, Mustafa'

_publ_section_title
;
 Broad-Band N(&#x2227;)N Pt(II) Bisacetylide Visible Light Harvesting
 Complex with Heteroleptic Bodipy Acetylide Ligands.
;
_journal_issue 16
_journal_name_full 'Inorganic chemistry'
_journal_page_first 7803
_journal_page_last 7817
_journal_paper_doi 10.1021/acs.inorgchem.5b00822
_journal_volume 54
_journal_year 2015
_chemical_formula_sum 'C60 H60 B2 F4 N6 Pt'
_chemical_formula_weight 1157.85
_space_group_IT_number 2
_space_group_name_Hall '-P 1'
_space_group_name_H-M_alt 'P -1'
_symmetry_cell_setting triclinic
_symmetry_space_group_name_H-M 'P -1'
_atom_sites_solution_hydrogens geom
_atom_sites_solution_primary direct
_atom_sites_solution_secondary difmap
_audit_creation_method SHELXL-97
_cell_angle_alpha 72.0830(10)
_cell_angle_beta 84.635(2)
_cell_angle_gamma 84.8760(10)
_cell_formula_units_Z 2
_cell_length_a 11.5030(3)
_cell_length_b 16.6531(4)
_cell_length_c 17.2268(4)
_cell_measurement_temperature 220(2)
_cell_volume 3119.79(13)
_computing_cell_refinement 'Bruker SMART'
_computing_data_collection 'Bruker SMART'
_computing_data_reduction 'Bruker SAINT'
_computing_molecular_graphics 'Bruker SHELXTL'
_computing_publication_material 'Bruker SHELXTL'
_computing_structure_refinement 'SHELXL-97 (Sheldrick, 1997)'
_computing_structure_solution 'SHELXS-97 (Sheldrick, 1990)'
_diffrn_ambient_temperature 220(2)
_diffrn_measured_fraction_theta_full 0.986
_diffrn_measured_fraction_theta_max 0.986
_diffrn_measurement_device_type 'CCD area detector'
_diffrn_measurement_method 'phi and omega scans'
_diffrn_radiation_monochromator graphite
_diffrn_radiation_source 'fine-focus sealed tube'
_diffrn_radiation_type MoK\a
_diffrn_radiation_wavelength 0.71073
_diffrn_reflns_av_R_equivalents 0.0197
_diffrn_reflns_av_sigmaI/netI 0.0327
_diffrn_reflns_limit_h_max 13
_diffrn_reflns_limit_h_min -13
_diffrn_reflns_limit_k_max 18
_diffrn_reflns_limit_k_min -19
_diffrn_reflns_limit_l_max 20
_diffrn_reflns_limit_l_min -20
_diffrn_reflns_number 18081
_diffrn_reflns_theta_full 25.00
_diffrn_reflns_theta_max 25.00
_diffrn_reflns_theta_min 2.04
_exptl_absorpt_coefficient_mu 2.299
_exptl_absorpt_correction_T_max 0.6563
_exptl_absorpt_correction_T_min 0.5455
_exptl_absorpt_correction_type empirical
_exptl_absorpt_process_details SADABS
_exptl_crystal_colour RED
_exptl_crystal_density_diffrn 1.233
_exptl_crystal_density_method 'not measured'
_exptl_crystal_description BLOCK
_exptl_crystal_F_000 1172
_exptl_crystal_size_max 0.30
_exptl_crystal_size_mid 0.25
_exptl_crystal_size_min 0.20
_platon_squeeze_details
;
;
_refine_diff_density_max 1.442
_refine_diff_density_min -0.544
_refine_diff_density_rms 0.085
_refine_ls_extinction_method none
_refine_ls_goodness_of_fit_ref 1.040
_refine_ls_hydrogen_treatment mixed
_refine_ls_matrix_type full
_refine_ls_number_parameters 658
_refine_ls_number_reflns 10836
_refine_ls_number_restraints 0
_refine_ls_restrained_S_all 1.040
_refine_ls_R_factor_all 0.0299
_refine_ls_R_factor_gt 0.0265
_refine_ls_shift/su_max 0.000
_refine_ls_shift/su_mean 0.000
_refine_ls_structure_factor_coef Fsqd
_refine_ls_weighting_details 'calc w=1/[\s^2^(Fo^2^)+(0.0415P)^2^+1.8128P] where P=(Fo^2^+2Fc^2^)/3'
_refine_ls_weighting_scheme calc
_refine_ls_wR_factor_gt 0.0697
_refine_ls_wR_factor_ref 0.0709
_reflns_number_gt 9928
_reflns_number_total 10836
_reflns_threshold_expression >2sigma(I)
_cod_data_source_file ic5b00822_si_002.cif
_cod_data_source_block 1
_cod_depositor_comments
;
The following automatic conversions were performed:

data item '_exptl_absorpt_correction_type' value 'EMPIRICAL' was
changed to 'empirical' in accordance with the
/home/saulius/struct/COD-crude-data/automatic-downloads/DataCite-retrospective/ACS/depositions/lib/dictionaries/cif_core.dic
dictionary named 'cif_core.dic' version 2.4.2 last updated on
2011-04-26.

data item '_symmetry_cell_setting' value 'Triclinic' was changed to
'triclinic' in accordance with the
/home/saulius/struct/COD-crude-data/automatic-downloads/DataCite-retrospective/ACS/depositions/lib/dictionaries/cif_core.dic
dictionary named 'cif_core.dic' version 2.4.2 last updated on
2011-04-26.

Automatic conversion script
Id: cif_fix_values 6909 2019-04-08 15:41:33Z antanas 
;
_cod_original_sg_symbol_H-M 'P-1   '
_cod_database_code 4346188

loop_
_symmetry_equiv_pos_as_xyz
'x, y, z'
'-x, -y, -z'

loop_
_atom_site_label
_atom_site_type_symbol
_atom_site_fract_x
_atom_site_fract_y
_atom_site_fract_z
_atom_site_U_iso_or_equiv
_atom_site_adp_type
_atom_site_occupancy
_atom_site_symmetry_multiplicity
_atom_site_calc_flag
_atom_site_refinement_flags
Pt1 Pt -0.043089(10) 0.157805(7) 0.060680(7) 0.02060(5) Uani 1 1 d .
F1 F -0.43621(18) 0.60813(14) -0.01705(17) 0.0535(6) Uani 1 1 d .
F2 F -0.3126(2) 0.62921(13) 0.06852(13) 0.0447(5) Uani 1 1 d .
F3 F -0.94998(17) 0.15671(14) 0.53801(13) 0.0440(5) Uani 1 1 d .
F4 F -0.84084(18) 0.08944(13) 0.64481(11) 0.0378(5) Uani 1 1 d .
N1 N -0.2323(2) 0.56456(16) -0.03390(17) 0.0255(6) Uani 1 1 d .
N2 N -0.3005(2) 0.71634(17) -0.07194(17) 0.0272(6) Uani 1 1 d .
N3 N -0.7481(3) 0.19055(18) 0.52900(17) 0.0326(7) Uani 1 1 d .
N4 N -0.7988(2) 0.05257(17) 0.52000(16) 0.0263(6) Uani 1 1 d .
N6 N 0.0108(2) 0.03159(16) 0.10447(15) 0.0216(5) Uani 1 1 d .
N5 N 0.1072(2) 0.15217(15) -0.01202(15) 0.0205(5) Uani 1 1 d .
C1 C 0.1575(3) 0.2184(2) -0.06682(19) 0.0253(7) Uani 1 1 d .
H1A H 0.1260 0.2727 -0.0703 0.030 Uiso 1 1 calc R
C2 C 0.2538(3) 0.2088(2) -0.11788(19) 0.0255(7) Uani 1 1 d .
H2A H 0.2863 0.2564 -0.1544 0.031 Uiso 1 1 calc R
C3 C 0.3027(3) 0.1290(2) -0.11535(19) 0.0232(7) Uani 1 1 d .
C4 C 0.4050(3) 0.1140(2) -0.1734(2) 0.0289(7) Uani 1 1 d .
C5 C 0.4486(3) 0.1972(2) -0.2317(2) 0.0354(8) Uani 1 1 d .
H5A H 0.3856 0.2287 -0.2630 0.053 Uiso 1 1 calc R
H5B H 0.5114 0.1850 -0.2680 0.053 Uiso 1 1 calc R
H5C H 0.4760 0.2298 -0.2007 0.053 Uiso 1 1 calc R
C6 C 0.5075(3) 0.0648(2) -0.1240(2) 0.0413(9) Uani 1 1 d .
H6A H 0.4816 0.0125 -0.0871 0.062 Uiso 1 1 calc R
H6B H 0.5346 0.0979 -0.0934 0.062 Uiso 1 1 calc R
H6C H 0.5700 0.0531 -0.1608 0.062 Uiso 1 1 calc R
C7 C 0.3639(4) 0.0623(3) -0.2237(3) 0.0547(12) Uani 1 1 d .
H7A H 0.3000 0.0931 -0.2545 0.082 Uiso 1 1 calc R
H7B H 0.3385 0.0094 -0.1878 0.082 Uiso 1 1 calc R
H7C H 0.4273 0.0520 -0.2605 0.082 Uiso 1 1 calc R
C8 C 0.2531(3) 0.06031(19) -0.05560(19) 0.0233(7) Uani 1 1 d .
H8A H 0.2844 0.0056 -0.0504 0.028 Uiso 1 1 calc R
C9 C 0.1584(3) 0.07346(19) -0.00472(18) 0.0212(6) Uani 1 1 d .
C10 C 0.1059(3) 0.00555(19) 0.06378(18) 0.0220(7) Uani 1 1 d .
C11 C 0.1540(3) -0.07721(19) 0.08952(19) 0.0238(7) Uani 1 1 d .
H11A H 0.2175 -0.0938 0.0592 0.029 Uiso 1 1 calc R
C12 C 0.1083(3) -0.13564(19) 0.1601(2) 0.0244(7) Uani 1 1 d .
C13 C 0.1639(3) -0.2253(2) 0.1950(2) 0.0286(7) Uani 1 1 d .
C14 C 0.2652(3) -0.2457(2) 0.1383(2) 0.0374(9) Uani 1 1 d .
H14A H 0.3235 -0.2055 0.1294 0.056 Uiso 1 1 calc R
H14B H 0.2364 -0.2429 0.0869 0.056 Uiso 1 1 calc R
H14C H 0.2990 -0.3016 0.1631 0.056 Uiso 1 1 calc R
C15 C 0.2092(4) -0.2301(3) 0.2775(2) 0.0450(10) Uani 1 1 d .
H15A H 0.2664 -0.1890 0.2691 0.068 Uiso 1 1 calc R
H15B H 0.2445 -0.2857 0.3017 0.068 Uiso 1 1 calc R
H15C H 0.1452 -0.2186 0.3133 0.068 Uiso 1 1 calc R
C16 C 0.0724(3) -0.2909(2) 0.2079(2) 0.0341(8) Uani 1 1 d .
H16A H 0.0444 -0.2876 0.1561 0.051 Uiso 1 1 calc R
H16B H 0.0081 -0.2795 0.2435 0.051 Uiso 1 1 calc R
H16C H 0.1074 -0.3465 0.2320 0.051 Uiso 1 1 calc R
C17 C 0.0102(3) -0.1067(2) 0.2006(2) 0.0286(7) Uani 1 1 d .
H17A H -0.0244 -0.1434 0.2476 0.034 Uiso 1 1 calc R
C18 C -0.0360(3) -0.0249(2) 0.1719(2) 0.0279(7) Uani 1 1 d .
H18A H -0.1018 -0.0078 0.1999 0.034 Uiso 1 1 calc R
C19 C -0.0789(3) 0.2794(2) 0.01492(19) 0.0255(7) Uani 1 1 d .
C20 C -0.0993(3) 0.3542(2) -0.0108(2) 0.0259(7) Uani 1 1 d .
C21 C -0.1311(3) 0.4430(2) -0.0356(2) 0.0265(7) Uani 1 1 d .
C22 C -0.2260(3) 0.4809(2) 0.0020(2) 0.0277(7) Uani 1 1 d .
C23 C -0.3083(3) 0.4364(2) 0.0704(2) 0.0364(8) Uani 1 1 d .
H23A H -0.3644 0.4769 0.0843 0.055 Uiso 1 1 calc R
H23B H -0.2654 0.4068 0.1172 0.055 Uiso 1 1 calc R
H23C H -0.3482 0.3968 0.0539 0.055 Uiso 1 1 calc R
C24 C -0.0792(3) 0.5072(2) -0.0987(2) 0.0254(7) Uani 1 1 d .
C25 C 0.0238(3) 0.4927(2) -0.1538(2) 0.0349(8) Uani 1 1 d .
H25A H 0.0472 0.4334 -0.1391 0.052 Uiso 1 1 calc R
H25B H 0.0875 0.5236 -0.1483 0.052 Uiso 1 1 calc R
H25C H 0.0027 0.5117 -0.2095 0.052 Uiso 1 1 calc R
C26 C -0.1434(3) 0.5841(2) -0.0974(2) 0.0256(7) Uani 1 1 d .
C27 C -0.1335(3) 0.6674(2) -0.1467(2) 0.0255(7) Uani 1 1 d .
C28 C -0.0472(3) 0.68534(19) -0.2195(2) 0.0270(7) Uani 1 1 d .
C29 C -0.0827(4) 0.6868(3) -0.2942(2) 0.0437(9) Uani 1 1 d .
H29A H -0.1600 0.6777 -0.2991 0.052 Uiso 1 1 calc R
C30 C -0.0032(5) 0.7018(3) -0.3622(2) 0.0549(12) Uani 1 1 d .
H30A H -0.0279 0.7034 -0.4126 0.066 Uiso 1 1 calc R
C31 C 0.1111(4) 0.7141(3) -0.3558(3) 0.0531(12) Uani 1 1 d .
H31A H 0.1643 0.7227 -0.4012 0.064 Uiso 1 1 calc R
C32 C 0.1465(4) 0.7138(2) -0.2820(3) 0.0460(10) Uani 1 1 d .
H32A H 0.2237 0.7234 -0.2777 0.055 Uiso 1 1 calc R
C33 C 0.0683(3) 0.6992(2) -0.2134(2) 0.0330(8) Uani 1 1 d .
H33A H 0.0933 0.6988 -0.1635 0.040 Uiso 1 1 calc R
C34 C -0.2090(3) 0.7337(2) -0.1331(2) 0.0264(7) Uani 1 1 d .
C35 C -0.2145(3) 0.8224(2) -0.1721(2) 0.0287(7) Uani 1 1 d .
C36 C -0.1359(3) 0.8726(2) -0.2409(2) 0.0360(8) Uani 1 1 d .
H36A H -0.1615 0.9314 -0.2542 0.054 Uiso 1 1 calc R
H36B H -0.1388 0.8536 -0.2879 0.054 Uiso 1 1 calc R
H36C H -0.0571 0.8650 -0.2246 0.054 Uiso 1 1 calc R
C37 C -0.3091(3) 0.8560(2) -0.1341(2) 0.0341(8) Uani 1 1 d .
H37A H -0.3333 0.9131 -0.1465 0.041 Uiso 1 1 calc R
C38 C -0.3623(3) 0.7903(2) -0.0740(2) 0.0327(8) Uani 1 1 d .
C39 C -0.4712(3) 0.7936(2) -0.0206(2) 0.0411(9) Uani 1 1 d .
H39A H -0.4853 0.7377 0.0147 0.062 Uiso 1 1 calc R
H39B H -0.5361 0.8150 -0.0540 0.062 Uiso 1 1 calc R
H39C H -0.4625 0.8301 0.0118 0.062 Uiso 1 1 calc R
C40 C -0.1844(3) 0.15411(19) 0.1328(2) 0.0250(7) Uani 1 1 d .
C41 C -0.2700(3) 0.1539(2) 0.1802(2) 0.0265(7) Uani 1 1 d .
C42 C -0.3641(3) 0.1483(2) 0.24192(19) 0.0240(7) Uani 1 1 d .
C43 C -0.3565(3) 0.0859(2) 0.3175(2) 0.0272(7) Uani 1 1 d .
H43A H -0.2905 0.0486 0.3268 0.033 Uiso 1 1 calc R
C44 C -0.4453(3) 0.0787(2) 0.3785(2) 0.0292(7) Uani 1 1 d .
H44A H -0.4384 0.0368 0.4283 0.035 Uiso 1 1 calc R
C45 C -0.5453(3) 0.1338(2) 0.36613(19) 0.0250(7) Uani 1 1 d .
C46 C -0.5533(3) 0.1962(2) 0.2917(2) 0.0282(7) Uani 1 1 d .
H46A H -0.6194 0.2334 0.2828 0.034 Uiso 1 1 calc R
C47 C -0.4636(3) 0.2039(2) 0.2301(2) 0.0287(7) Uani 1 1 d .
H47A H -0.4702 0.2465 0.1807 0.034 Uiso 1 1 calc R
C48 C -0.6401(3) 0.1269(2) 0.43270(19) 0.0259(7) Uani 1 1 d .
C49 C -0.7125(3) 0.0599(2) 0.45506(19) 0.0257(7) Uani 1 1 d .
C50 C -0.7144(3) -0.0133(2) 0.4284(2) 0.0311(8) Uani 1 1 d .
C51 C -0.6417(3) -0.0364(3) 0.3604(2) 0.0413(9) Uani 1 1 d .
H51A H -0.6635 -0.0897 0.3575 0.062 Uiso 1 1 calc R
H51B H -0.5604 -0.0407 0.3707 0.062 Uiso 1 1 calc R
H51C H -0.6547 0.0065 0.3095 0.062 Uiso 1 1 calc R
C52 C -0.7976(3) -0.0629(2) 0.4790(2) 0.0348(8) Uani 1 1 d .
H52A H -0.8167 -0.1152 0.4767 0.042 Uiso 1 1 calc R
C53 C -0.8486(3) -0.0215(2) 0.5344(2) 0.0316(8) Uani 1 1 d .
C54 C -0.9410(3) -0.0523(2) 0.6012(2) 0.0385(9) Uani 1 1 d .
H54A H -0.9597 -0.0109 0.6296 0.058 Uiso 1 1 calc R
H54B H -0.9131 -0.1045 0.6388 0.058 Uiso 1 1 calc R
H54C H -1.0098 -0.0612 0.5782 0.058 Uiso 1 1 calc R
C55 C -0.6526(3) 0.1888(2) 0.4724(2) 0.0311(8) Uani 1 1 d .
C56 C -0.5811(4) 0.2554(3) 0.4696(2) 0.0432(9) Uani 1 1 d .
C57 C -0.4640(4) 0.2763(3) 0.4246(3) 0.0600(13) Uani 1 1 d .
H57A H -0.4380 0.3251 0.4349 0.090 Uiso 1 1 calc R
H57B H -0.4707 0.2880 0.3670 0.090 Uiso 1 1 calc R
H57C H -0.4084 0.2292 0.4433 0.090 Uiso 1 1 calc R
C58 C -0.6377(4) 0.2967(3) 0.5226(3) 0.0518(11) Uani 1 1 d .
H58A H -0.6122 0.3437 0.5329 0.062 Uiso 1 1 calc R
C59 C -0.7394(4) 0.2561(2) 0.5579(2) 0.0447(10) Uani 1 1 d .
C60 C -0.8294(4) 0.2788(3) 0.6181(3) 0.0576(13) Uani 1 1 d .
H60A H -0.8898 0.2396 0.6317 0.086 Uiso 1 1 calc R
H60B H -0.8629 0.3350 0.5943 0.086 Uiso 1 1 calc R
H60C H -0.7929 0.2764 0.6667 0.086 Uiso 1 1 calc R
B1 B -0.3246(3) 0.6290(2) -0.0111(3) 0.0309(9) Uani 1 1 d .
B2 B -0.8380(3) 0.1224(3) 0.5596(2) 0.0302(9) Uani 1 1 d .

loop_
_atom_site_aniso_label
_atom_site_aniso_U_11
_atom_site_aniso_U_22
_atom_site_aniso_U_33
_atom_site_aniso_U_23
_atom_site_aniso_U_13
_atom_site_aniso_U_12
Pt1 0.01952(7) 0.01842(7) 0.02144(7) -0.00510(5) 0.00730(4) -0.00086(4)
F1 0.0227(11) 0.0417(13) 0.0965(19) -0.0249(13) 0.0088(11) -0.0037(9)
F2 0.0666(15) 0.0305(11) 0.0329(12) -0.0096(9) 0.0145(10) 0.0004(10)
F3 0.0269(11) 0.0461(13) 0.0483(13) -0.0037(10) 0.0039(9) 0.0091(9)
F4 0.0465(12) 0.0387(11) 0.0218(10) -0.0045(9) 0.0109(9) 0.0000(9)
N1 0.0209(14) 0.0205(14) 0.0330(15) -0.0075(11) 0.0044(11) 0.0008(11)
N2 0.0248(14) 0.0243(14) 0.0322(15) -0.0107(12) 0.0010(12) 0.0047(11)
N3 0.0344(16) 0.0310(16) 0.0289(15) -0.0083(13) 0.0123(12) -0.0016(13)
N4 0.0213(14) 0.0317(15) 0.0209(14) -0.0029(11) 0.0057(11) -0.0004(12)
N6 0.0218(13) 0.0190(13) 0.0222(13) -0.0055(11) 0.0056(10) -0.0015(10)
N5 0.0196(13) 0.0187(13) 0.0221(13) -0.0059(10) 0.0053(10) -0.0026(10)
C1 0.0228(16) 0.0216(16) 0.0292(17) -0.0061(13) 0.0053(13) -0.0027(13)
C2 0.0252(17) 0.0230(16) 0.0244(16) -0.0029(13) 0.0060(13) -0.0045(13)
C3 0.0195(16) 0.0255(17) 0.0230(16) -0.0065(13) 0.0038(12) -0.0019(13)
C4 0.0266(18) 0.0297(18) 0.0291(18) -0.0100(14) 0.0113(14) -0.0045(14)
C5 0.0274(19) 0.036(2) 0.0340(19) -0.0022(16) 0.0135(15) -0.0005(15)
C6 0.032(2) 0.031(2) 0.050(2) -0.0046(17) 0.0151(17) 0.0070(16)
C7 0.053(3) 0.070(3) 0.054(3) -0.042(2) 0.033(2) -0.030(2)
C8 0.0233(16) 0.0194(16) 0.0249(16) -0.0060(13) 0.0065(13) -0.0002(13)
C9 0.0204(16) 0.0195(16) 0.0223(16) -0.0050(12) 0.0023(12) -0.0019(12)
C10 0.0192(16) 0.0248(16) 0.0208(15) -0.0068(13) 0.0051(12) -0.0016(13)
C11 0.0249(17) 0.0204(16) 0.0244(16) -0.0060(13) 0.0042(13) -0.0012(13)
C12 0.0249(17) 0.0189(16) 0.0284(17) -0.0055(13) -0.0007(13) -0.0031(13)
C13 0.0285(18) 0.0226(17) 0.0305(18) -0.0028(14) 0.0005(14) -0.0012(14)
C14 0.0303(19) 0.0239(18) 0.051(2) -0.0036(16) 0.0017(16) 0.0048(15)
C15 0.051(2) 0.038(2) 0.040(2) -0.0037(18) -0.0124(18) 0.0034(18)
C16 0.038(2) 0.0222(17) 0.038(2) -0.0045(15) 0.0051(16) -0.0028(15)
C17 0.0299(18) 0.0237(17) 0.0262(17) -0.0007(14) 0.0076(14) -0.0043(14)
C18 0.0260(17) 0.0243(17) 0.0297(18) -0.0057(14) 0.0104(14) -0.0037(14)
C19 0.0235(17) 0.0272(19) 0.0243(16) -0.0077(14) 0.0070(13) -0.0030(13)
C20 0.0253(17) 0.0224(18) 0.0289(17) -0.0078(14) 0.0026(13) -0.0006(13)
C21 0.0256(17) 0.0233(17) 0.0293(17) -0.0068(14) 0.0003(13) -0.0006(13)
C22 0.0265(17) 0.0237(17) 0.0326(18) -0.0082(14) -0.0005(14) -0.0024(14)
C23 0.032(2) 0.0290(19) 0.043(2) -0.0059(16) 0.0096(16) -0.0043(15)
C24 0.0243(17) 0.0218(16) 0.0294(17) -0.0081(13) 0.0018(13) -0.0006(13)
C25 0.032(2) 0.0241(18) 0.041(2) -0.0044(15) 0.0086(16) 0.0017(15)
C26 0.0229(17) 0.0242(17) 0.0284(17) -0.0078(14) 0.0021(13) -0.0002(13)
C27 0.0220(16) 0.0259(17) 0.0280(17) -0.0074(14) -0.0016(13) -0.0011(13)
C28 0.0351(19) 0.0159(15) 0.0267(17) -0.0043(13) 0.0035(14) 0.0017(13)
C29 0.043(2) 0.048(2) 0.036(2) -0.0093(18) -0.0054(17) 0.0062(18)
C30 0.079(3) 0.053(3) 0.026(2) -0.0077(19) 0.004(2) 0.004(2)
C31 0.067(3) 0.040(2) 0.042(2) -0.0052(19) 0.026(2) -0.007(2)
C32 0.045(2) 0.038(2) 0.055(3) -0.0175(19) 0.0220(19) -0.0145(18)
C33 0.0329(19) 0.0298(18) 0.039(2) -0.0157(16) 0.0075(15) -0.0057(15)
C34 0.0251(17) 0.0249(17) 0.0282(17) -0.0068(14) -0.0021(13) 0.0010(13)
C35 0.0313(18) 0.0252(17) 0.0287(18) -0.0064(14) -0.0071(14) 0.0020(14)
C36 0.041(2) 0.0230(18) 0.037(2) -0.0008(15) -0.0039(16) 0.0030(15)
C37 0.039(2) 0.0224(17) 0.039(2) -0.0085(15) -0.0069(16) 0.0091(15)
C38 0.034(2) 0.0302(19) 0.0345(19) -0.0137(15) -0.0051(15) 0.0096(15)
C39 0.037(2) 0.039(2) 0.045(2) -0.0166(18) 0.0037(17) 0.0123(17)
C40 0.0261(17) 0.0195(16) 0.0270(17) -0.0056(13) 0.0049(14) -0.0010(13)
C41 0.0263(18) 0.0228(16) 0.0288(17) -0.0068(14) 0.0032(14) -0.0017(13)
C42 0.0208(16) 0.0276(17) 0.0249(16) -0.0112(13) 0.0064(13) -0.0049(13)
C43 0.0199(16) 0.0286(17) 0.0304(18) -0.0076(14) 0.0019(13) 0.0029(13)
C44 0.0285(18) 0.0325(18) 0.0220(17) -0.0033(14) 0.0024(13) 0.0002(14)
C45 0.0196(16) 0.0307(17) 0.0232(16) -0.0076(13) 0.0048(13) -0.0013(13)
C46 0.0212(17) 0.0320(18) 0.0269(17) -0.0057(14) 0.0025(13) 0.0058(14)
C47 0.0262(18) 0.0319(18) 0.0207(16) -0.0002(14) 0.0052(13) 0.0015(14)
C48 0.0221(16) 0.0310(18) 0.0196(16) -0.0023(13) 0.0037(13) 0.0004(14)
C49 0.0209(16) 0.0333(18) 0.0186(16) -0.0039(13) 0.0031(12) 0.0022(14)
C50 0.0277(18) 0.0360(19) 0.0290(18) -0.0097(15) -0.0007(14) 0.0003(15)
C51 0.040(2) 0.048(2) 0.041(2) -0.0221(18) 0.0105(17) -0.0106(18)
C52 0.0309(19) 0.035(2) 0.038(2) -0.0108(16) 0.0012(15) -0.0060(16)
C53 0.0255(18) 0.0353(19) 0.0292(18) -0.0029(15) 0.0007(14) -0.0040(15)
C54 0.032(2) 0.042(2) 0.035(2) -0.0027(17) 0.0071(15) -0.0097(17)
C55 0.0293(18) 0.0333(19) 0.0261(17) -0.0056(15) 0.0096(14) -0.0024(15)
C56 0.047(2) 0.044(2) 0.040(2) -0.0164(18) 0.0167(18) -0.0145(19)
C57 0.055(3) 0.066(3) 0.068(3) -0.035(3) 0.027(2) -0.034(2)
C58 0.063(3) 0.042(2) 0.056(3) -0.026(2) 0.022(2) -0.021(2)
C59 0.055(3) 0.036(2) 0.039(2) -0.0108(17) 0.0179(19) -0.0044(18)
C60 0.071(3) 0.047(2) 0.055(3) -0.025(2) 0.033(2) -0.006(2)
B1 0.024(2) 0.024(2) 0.043(2) -0.0118(17) 0.0077(17) -0.0009(16)
B2 0.026(2) 0.034(2) 0.0235(19) -0.0027(16) 0.0070(15) 0.0016(16)

loop_
_atom_type_symbol
_atom_type_description
_atom_type_scat_dispersion_real
_atom_type_scat_dispersion_imag
_atom_type_scat_source
C C 0.0033 0.0016 'International Tables Vol C Tables 4.2.6.8 and 6.1.1.4'
H H 0.0000 0.0000 'International Tables Vol C Tables 4.2.6.8 and 6.1.1.4'
B B 0.0013 0.0007 'International Tables Vol C Tables 4.2.6.8 and 6.1.1.4'
N N 0.0061 0.0033 'International Tables Vol C Tables 4.2.6.8 and 6.1.1.4'
F F 0.0171 0.0103 'International Tables Vol C Tables 4.2.6.8 and 6.1.1.4'
Pt Pt -1.7033 8.3905 'International Tables Vol C Tables 4.2.6.8 and 6.1.1.4'

loop_
_geom_angle_atom_site_label_1
_geom_angle_atom_site_label_2
_geom_angle_atom_site_label_3
_geom_angle
C40 Pt1 C19 87.95(13)
C40 Pt1 N5 175.78(11)
C19 Pt1 N5 96.25(11)
C40 Pt1 N6 97.17(11)
C19 Pt1 N6 174.56(11)
N5 Pt1 N6 78.64(10)
C22 N1 C26 108.6(3)
C22 N1 B1 125.7(3)
C26 N1 B1 125.7(3)
C38 N2 C34 108.2(3)
C38 N2 B1 125.9(3)
C34 N2 B1 125.9(3)
C59 N3 C55 108.2(3)
C59 N3 B2 126.4(3)
C55 N3 B2 125.0(3)
C53 N4 C49 108.3(3)
C53 N4 B2 126.5(3)
C49 N4 B2 124.8(3)
C18 N6 C10 118.2(3)
C18 N6 Pt1 125.8(2)
C10 N6 Pt1 115.9(2)
C1 N5 C9 117.8(3)
C1 N5 Pt1 126.1(2)
C9 N5 Pt1 116.12(19)
N5 C1 C2 122.6(3)
C1 C2 C3 120.6(3)
C2 C3 C8 116.5(3)
C2 C3 C4 123.1(3)
C8 C3 C4 120.4(3)
C7 C4 C3 108.1(3)
C7 C4 C5 108.8(3)
C3 C4 C5 112.1(3)
C7 C4 C6 109.5(3)
C3 C4 C6 109.9(3)
C5 C4 C6 108.4(3)
C9 C8 C3 120.5(3)
N5 C9 C8 121.8(3)
N5 C9 C10 114.1(3)
C8 C9 C10 124.1(3)
N6 C10 C11 121.4(3)
N6 C10 C9 114.6(3)
C11 C10 C9 123.8(3)
C10 C11 C12 121.0(3)
C11 C12 C17 116.1(3)
C11 C12 C13 123.0(3)
C17 C12 C13 120.8(3)
C14 C13 C12 112.1(3)
C14 C13 C15 109.8(3)
C12 C13 C15 106.8(3)
C14 C13 C16 108.0(3)
C12 C13 C16 110.3(3)
C15 C13 C16 109.9(3)
C18 C17 C12 120.9(3)
N6 C18 C17 122.4(3)
C20 C19 Pt1 177.7(3)
C19 C20 C21 175.0(4)
C24 C21 C22 107.6(3)
C24 C21 C20 128.7(3)
C22 C21 C20 123.7(3)
N1 C22 C21 109.6(3)
N1 C22 C23 124.0(3)
C21 C22 C23 126.4(3)
C21 C24 C26 106.3(3)
C21 C24 C25 124.1(3)
C26 C24 C25 129.6(3)
C27 C26 N1 120.1(3)
C27 C26 C24 132.0(3)
N1 C26 C24 107.9(3)
C26 C27 C34 121.3(3)
C26 C27 C28 119.1(3)
C34 C27 C28 119.4(3)
C29 C28 C33 119.2(3)
C29 C28 C27 119.2(3)
C33 C28 C27 121.6(3)
C28 C29 C30 120.1(4)
C31 C30 C29 120.6(4)
C30 C31 C32 119.5(4)
C31 C32 C33 120.7(4)
C32 C33 C28 119.9(4)
N2 C34 C27 120.1(3)
N2 C34 C35 107.8(3)
C27 C34 C35 132.1(3)
C37 C35 C34 106.4(3)
C37 C35 C36 125.0(3)
C34 C35 C36 128.6(3)
C35 C37 C38 108.9(3)
N2 C38 C37 108.7(3)
N2 C38 C39 122.1(3)
C37 C38 C39 129.2(3)
C41 C40 Pt1 176.6(3)
C40 C41 C42 174.5(4)
C47 C42 C43 118.1(3)
C47 C42 C41 122.4(3)
C43 C42 C41 119.4(3)
C44 C43 C42 121.1(3)
C43 C44 C45 120.6(3)
C46 C45 C44 118.7(3)
C46 C45 C48 120.8(3)
C44 C45 C48 120.5(3)
C45 C46 C47 120.8(3)
C46 C47 C42 120.6(3)
C49 C48 C55 121.1(3)
C49 C48 C45 120.8(3)
C55 C48 C45 118.1(3)
C48 C49 N4 120.1(3)
C48 C49 C50 132.5(3)
N4 C49 C50 107.2(3)
C52 C50 C49 106.6(3)
C52 C50 C51 124.2(3)
C49 C50 C51 129.2(3)
C50 C52 C53 108.6(3)
N4 C53 C52 109.2(3)
N4 C53 C54 123.5(3)
C52 C53 C54 127.3(3)
C48 C55 N3 120.3(3)
C48 C55 C56 131.9(3)
N3 C55 C56 107.8(3)
C58 C56 C55 106.0(3)
C58 C56 C57 124.7(4)
C55 C56 C57 129.2(4)
C56 C58 C59 108.7(4)
N3 C59 C58 109.3(3)
N3 C59 C60 122.8(4)
C58 C59 C60 127.9(4)
F1 B1 F2 109.3(3)
F1 B1 N2 110.3(3)
F2 B1 N2 110.2(3)
F1 B1 N1 110.4(3)
F2 B1 N1 109.8(3)
N2 B1 N1 106.7(3)
F3 B2 F4 108.2(3)
F3 B2 N4 110.6(3)
F4 B2 N4 110.2(3)
F3 B2 N3 110.7(3)
F4 B2 N3 110.0(3)
N4 B2 N3 107.1(3)

loop_
_geom_bond_atom_site_label_1
_geom_bond_atom_site_label_2
_geom_bond_distance
Pt1 C40 1.945(3)
Pt1 C19 1.955(3)
Pt1 N5 2.050(2)
Pt1 N6 2.062(3)
F1 B1 1.381(5)
F2 B1 1.392(5)
F3 B2 1.397(4)
F4 B2 1.399(4)
N1 C22 1.337(4)
N1 C26 1.407(4)
N1 B1 1.552(5)
N2 C38 1.359(4)
N2 C34 1.400(4)
N2 B1 1.540(5)
N3 C59 1.346(5)
N3 C55 1.403(4)
N3 B2 1.541(5)
N4 C53 1.349(4)
N4 C49 1.408(4)
N4 B2 1.535(5)
N6 C18 1.351(4)
N6 C10 1.354(4)
N5 C1 1.346(4)
N5 C9 1.362(4)
C1 C2 1.378(4)
C2 C3 1.386(5)
C3 C8 1.405(4)
C3 C4 1.526(4)
C4 C7 1.525(5)
C4 C5 1.534(4)
C4 C6 1.539(5)
C8 C9 1.378(4)
C9 C10 1.484(4)
C10 C11 1.391(4)
C11 C12 1.395(4)
C12 C17 1.398(5)
C12 C13 1.533(4)
C13 C14 1.532(5)
C13 C15 1.536(5)
C13 C16 1.537(5)
C17 C18 1.375(5)
C19 C20 1.196(5)
C20 C21 1.430(5)
C21 C24 1.399(4)
C21 C22 1.417(5)
C22 C23 1.488(5)
C24 C26 1.426(5)
C24 C25 1.499(5)
C26 C27 1.394(4)
C27 C34 1.407(5)
C27 C28 1.495(4)
C28 C29 1.379(5)
C28 C33 1.388(5)
C29 C30 1.390(6)
C30 C31 1.369(7)
C31 C32 1.369(6)
C32 C33 1.388(5)
C34 C35 1.420(5)
C35 C37 1.382(5)
C35 C36 1.499(5)
C37 C38 1.396(5)
C38 C39 1.490(5)
C40 C41 1.218(5)
C41 C42 1.433(4)
C42 C47 1.395(5)
C42 C43 1.398(4)
C43 C44 1.381(5)
C44 C45 1.395(5)
C45 C46 1.384(4)
C45 C48 1.492(4)
C46 C47 1.394(4)
C48 C49 1.388(5)
C48 C55 1.393(5)
C49 C50 1.431(5)
C50 C52 1.378(5)
C50 C51 1.503(5)
C52 C53 1.401(5)
C53 C54 1.491(5)
C55 C56 1.426(5)
C56 C58 1.387(6)
C56 C57 1.504(5)
C58 C59 1.397(6)
C59 C60 1.504(5)

loop_
_platon_squeeze_void_nr
_platon_squeeze_void_average_x
_platon_squeeze_void_average_y
_platon_squeeze_void_average_z
_platon_squeeze_void_volume
_platon_squeeze_void_count_electrons
_platon_squeeze_void_content
1 -0.051 0.500 0.500 715 71 ' '
